data_4335333
loop_
_publ_author_name
'Gregory J. Barbante'
'Paul S. Francis'
'Conor F. Hogan'
'Peyman R. Kheradmand'
'David J. D. Wilson'
'Peter J. Barnard'

_publ_contact_author_address
;
Department of Chemistry
La Trobe University
Victoria 3086
Australia
;
_publ_contact_author_email p.barnard@latrobe.edu.au
_publ_contact_author_name 'Dr. Peter J. Barnard'
_publ_contact_author_phone '+ 61 3 94792516'
_publ_section_title
;
 Electrochemiluminescent Ruthenium(II) N-Heterocyclic Carbene Complexes: a
 Combined Experimental and Theoretical Study
;
_journal_name_full 'Inorganic Chemistry'
_journal_page_first 7448
_journal_page_last 7459
_journal_paper_doi 10.1021/ic400263r
_journal_volume 52
_journal_year 2013
_chemical_formula_moiety 'I, C13 H12 N3'
_chemical_formula_sum 'C13 H12 I N3'
_chemical_formula_weight 337.16
_chemical_name_systematic
;
 ? 
;
_space_group_crystal_system monoclinic
_space_group_IT_number 14
_space_group_name_Hall '-P 2ybc'
_space_group_name_H-M_alt 'P 1 21/c 1'
_symmetry_space_group_name_Hall '-P 2ybc'
_symmetry_space_group_name_H-M 'P 1 21/c 1'
_atom_sites_solution_hydrogens geom
_atom_sites_solution_primary direct
_atom_sites_solution_secondary difmap
_audit_creation_date 2011-09-03
_audit_creation_method
;
  Olex2 1.1
  (compiled 2011.08.18 svn.r1932, GUI svn.r3819)
;
_cell_angle_alpha 90.00
_cell_angle_beta 92.997(2)
_cell_angle_gamma 90.00
_cell_formula_units_Z 4
_cell_length_a 14.7507(3)
_cell_length_b 12.1244(3)
_cell_length_c 7.18753(15)
_cell_measurement_reflns_used 3099
_cell_measurement_temperature 173
_cell_measurement_theta_max 73.6534
_cell_measurement_theta_min 2.9974
_cell_volume 1283.68(5)
_computing_cell_refinement
;
CrysAlisPro, Agilent Technologies,
Version 1.171.34.49 (release 20-01-2011 CrysAlis171 .NET)
(compiled Jan 20 2011,15:58:25)
;
_computing_data_collection
;
CrysAlisPro, Agilent Technologies,
Version 1.171.34.49 (release 20-01-2011 CrysAlis171 .NET)
(compiled Jan 20 2011,15:58:25)
;
_computing_data_reduction
;
CrysAlisPro, Agilent Technologies,
Version 1.171.34.49 (release 20-01-2011 CrysAlis171 .NET)
(compiled Jan 20 2011,15:58:25)
;
_computing_molecular_graphics
;
O. V. Dolomanov, L. J. Bourhis, R. J. Gildea, J. A. K. Howard and H. Puschmann,
OLEX2: a complete structure solution, refinement and analysis program.
J. Appl. Cryst. (2009). 42, 339-341.
;
_computing_publication_material
;
O. V. Dolomanov, L. J. Bourhis, R. J. Gildea, J. A. K. Howard and H. Puschmann,
OLEX2: a complete structure solution, refinement and analysis program.
J. Appl. Cryst. (2009). 42, 339-341.
;
_computing_structure_refinement
;
SHELXL, G.M. Sheldrick, Acta Cryst.
2008). A64, 112-122
;
_computing_structure_solution
;
SHELXS, G.M. Sheldrick, Acta Cryst.
(2008). A64, 112-122
;
_diffrn_ambient_temperature 173
_diffrn_detector_area_resol_mean 10.3281
_diffrn_measured_fraction_theta_full 0.993
_diffrn_measured_fraction_theta_max 0.993
_diffrn_measurement_device_type 'Xcalibur, Atlas, Gemini'
_diffrn_radiation_monochromator graphite
_diffrn_radiation_type CuK\a
_diffrn_radiation_wavelength 1.54184
_diffrn_reflns_av_R_equivalents 0.0229
_diffrn_reflns_av_unetI/netI 0.0298
_diffrn_reflns_limit_h_max 17
_diffrn_reflns_limit_h_min -17
_diffrn_reflns_limit_k_max 14
_diffrn_reflns_limit_k_min -14
_diffrn_reflns_limit_l_max 8
_diffrn_reflns_limit_l_min -6
_diffrn_reflns_number 4681
_diffrn_reflns_theta_full 70.07
_diffrn_reflns_theta_max 70.07
_diffrn_reflns_theta_min 3.00
_diffrn_source 'fine-focus sealed tube'
_exptl_absorpt_coefficient_mu 19.443
_exptl_absorpt_correction_T_max 1.00000
_exptl_absorpt_correction_T_min 0.25449
_exptl_absorpt_correction_type multi-scan
_exptl_absorpt_process_details
;
CrysAlisPro, Agilent Technologies,
Version 1.171.34.49 (release 20-01-2011 CrysAlis171 .NET)
(compiled Jan 20 2011,15:58:25)
empirical absorption correction using spherical harmonics,
 implemented in SCALE3 ABSPACK scaling algorithm.
;
_exptl_crystal_colour 'clear colourless'
_exptl_crystal_colour_lustre clear
_exptl_crystal_colour_primary colourless
_exptl_crystal_density_diffrn 1.745
_exptl_crystal_description plate
_exptl_crystal_F_000 656
_exptl_crystal_size_max 0.07
_exptl_crystal_size_mid 0.07
_exptl_crystal_size_min 0.02
_refine_diff_density_max 0.841
_refine_diff_density_min -0.599
_refine_diff_density_rms 0.131
_refine_ls_extinction_method none
_refine_ls_goodness_of_fit_ref 1.022
_refine_ls_hydrogen_treatment constr
_refine_ls_matrix_type full
_refine_ls_number_parameters 155
_refine_ls_number_reflns 2422
_refine_ls_number_restraints 0
_refine_ls_restrained_S_all 1.022
_refine_ls_R_factor_all 0.0305
_refine_ls_R_factor_gt 0.0289
_refine_ls_shift/su_max 0.001
_refine_ls_shift/su_mean 0.000
_refine_ls_structure_factor_coef Fsqd
_refine_ls_weighting_details 'calc w=1/[\s^2^(Fo^2^)+(0.0518P)^2^+0.1294P] where P=(Fo^2^+2Fc^2^)/3'
_refine_ls_weighting_scheme calc
_refine_ls_wR_factor_gt 0.0744
_refine_ls_wR_factor_ref 0.0756
_reflns_number_gt 2266
_reflns_number_total 2422
_reflns_threshold_expression >2sigma(I)
_cod_data_source_file ic400263r_si_002_1.cif
_cod_data_source_block III.I
_cod_original_cell_volume 1283.69(5)
_cod_database_code 4335333

loop_
_space_group_symop_id
_space_group_symop_operation_xyz
1 'x, y, z'
2 '-x, y+1/2, -z+1/2'
3 '-x, -y, -z'
4 'x, -y-1/2, z-1/2'

loop_
_atom_site_label
_atom_site_type_symbol
_atom_site_fract_x
_atom_site_fract_y
_atom_site_fract_z
_atom_site_U_iso_or_equiv
_atom_site_adp_type
_atom_site_occupancy
_atom_site_symmetry_multiplicity
_atom_site_calc_flag
_atom_site_refinement_flags
I1 I 0.196360(12) 0.596916(15) 0.23684(2) 0.03140(10) Uani 1 1 d .
N3 N 0.14259(16) 0.9582(2) 0.2324(3) 0.0260(5) Uani 1 1 d .
C6 C 0.2217(2) 0.9071(2) 0.2455(4) 0.0259(6) Uani 1 1 d .
H6 H 0.2298 0.8306 0.2701 0.031 Uiso 1 1 calc R
N2 N 0.28881(15) 0.97886(19) 0.2189(3) 0.0225(4) Uani 1 1 d .
C13 C 0.0557(2) 0.9052(3) 0.2625(5) 0.0351(8) Uani 1 1 d .
H13A H 0.0578 0.8281 0.2218 0.053 Uiso 1 1 calc R
H13B H 0.0072 0.9439 0.1907 0.053 Uiso 1 1 calc R
H13C H 0.0437 0.9079 0.3953 0.053 Uiso 1 1 calc R
C7 C 0.24993(18) 1.0829(2) 0.1844(4) 0.0219(5) Uani 1 1 d .
C4 C 0.5609(2) 0.9030(2) 0.2081(5) 0.0334(7) Uani 1 1 d .
H4 H 0.6242 0.8894 0.2060 0.040 Uiso 1 1 calc R
N1 N 0.44032(16) 1.0299(2) 0.2603(4) 0.0270(5) Uani 1 1 d .
C1 C 0.38254(18) 0.9496(2) 0.2158(4) 0.0241(5) Uani 1 1 d .
C10 C 0.1332(2) 1.2567(3) 0.1282(4) 0.0324(6) Uani 1 1 d .
H10 H 0.0943 1.3186 0.1092 0.039 Uiso 1 1 calc R
C12 C 0.15676(19) 1.0684(3) 0.1953(4) 0.0248(5) Uani 1 1 d .
C3 C 0.4987(2) 0.8204(3) 0.1643(5) 0.0357(7) Uani 1 1 d .
H3 H 0.5189 0.7487 0.1330 0.043 Uiso 1 1 calc R
C9 C 0.2266(2) 1.2709(3) 0.1152(4) 0.0298(6) Uani 1 1 d .
H9 H 0.2491 1.3419 0.0862 0.036 Uiso 1 1 calc R
C11 C 0.09565(18) 1.1556(3) 0.1677(4) 0.0307(6) Uani 1 1 d .
H11 H 0.0321 1.1460 0.1756 0.037 Uiso 1 1 calc R
C5 C 0.52883(19) 1.0054(3) 0.2548(4) 0.0302(6) Uani 1 1 d .
H5 H 0.5718 1.0619 0.2847 0.036 Uiso 1 1 calc R
C2 C 0.4068(2) 0.8430(3) 0.1664(5) 0.0323(6) Uani 1 1 d .
H2 H 0.3623 0.7883 0.1357 0.039 Uiso 1 1 calc R
C8 C 0.28720(18) 1.1848(2) 0.1432(4) 0.0250(5) Uani 1 1 d .
H8 H 0.3507 1.1947 0.1348 0.030 Uiso 1 1 calc R

loop_
_atom_site_aniso_label
_atom_site_aniso_U_11
_atom_site_aniso_U_22
_atom_site_aniso_U_33
_atom_site_aniso_U_23
_atom_site_aniso_U_13
_atom_site_aniso_U_12
I1 0.03695(14) 0.02282(14) 0.03417(15) 0.00139(6) -0.00043(9) -0.00025(6)
N3 0.0181(10) 0.0314(14) 0.0284(11) -0.0020(10) 0.0013(8) -0.0037(9)
C6 0.0254(13) 0.0203(15) 0.0321(15) 0.0000(10) 0.0031(11) -0.0035(10)
N2 0.0191(10) 0.0197(12) 0.0289(10) -0.0015(9) 0.0021(8) 0.0009(9)
C13 0.0230(15) 0.0350(19) 0.047(2) -0.0010(13) 0.0022(13) -0.0086(11)
C7 0.0189(12) 0.0239(14) 0.0231(13) -0.0028(10) 0.0019(10) 0.0039(10)
C4 0.0231(14) 0.0348(19) 0.0426(18) 0.0079(13) 0.0043(13) 0.0078(11)
N1 0.0198(10) 0.0230(12) 0.0380(13) -0.0007(10) 0.0004(9) 0.0010(9)
C1 0.0213(12) 0.0224(14) 0.0288(13) 0.0038(11) 0.0034(10) 0.0024(10)
C10 0.0290(14) 0.0328(16) 0.0357(15) 0.0018(13) 0.0038(11) 0.0148(12)
C12 0.0209(12) 0.0275(14) 0.0260(13) -0.0021(11) 0.0015(10) -0.0022(11)
C3 0.0325(15) 0.0253(15) 0.0497(18) 0.0009(14) 0.0065(13) 0.0088(12)
C9 0.0309(14) 0.0250(15) 0.0337(14) 0.0018(12) 0.0034(11) 0.0040(11)
C11 0.0206(12) 0.0384(17) 0.0329(15) -0.0048(13) -0.0001(10) 0.0080(11)
C5 0.0211(12) 0.0281(15) 0.0414(16) 0.0028(12) 0.0005(11) -0.0009(11)
C2 0.0303(14) 0.0209(15) 0.0460(17) 0.0002(13) 0.0050(12) 0.0009(11)
C8 0.0218(11) 0.0237(14) 0.0298(13) -0.0013(11) 0.0045(10) 0.0013(10)

loop_
_atom_type_symbol
_atom_type_description
_atom_type_scat_dispersion_real
_atom_type_scat_dispersion_imag
_atom_type_scat_source
C C 0.0181 0.0091 'International Tables Vol C Tables 4.2.6.8 and 6.1.1.4'
H H 0.0000 0.0000 'International Tables Vol C Tables 4.2.6.8 and 6.1.1.4'
N N 0.0311 0.0180 'International Tables Vol C Tables 4.2.6.8 and 6.1.1.4'
I I -0.3257 6.8362 'International Tables Vol C Tables 4.2.6.8 and 6.1.1.4'

loop_
_geom_angle_atom_site_label_1
_geom_angle_atom_site_label_2
_geom_angle_atom_site_label_3
_geom_angle
C6 N3 C13 124.3(3)
C6 N3 C12 109.0(2)
C12 N3 C13 126.7(3)
N3 C6 N2 110.0(2)
C6 N2 C7 108.1(2)
C6 N2 C1 124.3(2)
C7 N2 C1 127.4(2)
C12 C7 N2 105.8(2)
C8 C7 N2 132.4(2)
C8 C7 C12 121.8(3)
C5 C4 C3 118.5(3)
C1 N1 C5 116.5(3)
N1 C1 N2 115.2(2)
N1 C1 C2 125.1(3)
C2 C1 N2 119.7(3)
C11 C10 C9 122.1(3)
N3 C12 C7 107.0(3)
N3 C12 C11 131.1(3)
C7 C12 C11 121.9(3)
C4 C3 C2 119.5(3)
C8 C9 C10 122.0(3)
C10 C11 C12 116.0(3)
N1 C5 C4 123.6(3)
C3 C2 C1 116.8(3)
C9 C8 C7 116.2(2)

loop_
_geom_bond_atom_site_label_1
_geom_bond_atom_site_label_2
_geom_bond_distance
N3 C6 1.320(4)
N3 C13 1.460(4)
N3 C12 1.381(4)
C6 N2 1.339(4)
N2 C7 1.402(4)
N2 C1 1.429(3)
C7 C12 1.392(4)
C7 C8 1.390(4)
C4 C3 1.384(5)
C4 C5 1.376(4)
N1 C1 1.322(4)
N1 C5 1.341(4)
C1 C2 1.392(4)
C10 C9 1.395(4)
C10 C11 1.381(5)
C12 C11 1.397(4)
C3 C2 1.384(4)
C9 C8 1.383(4)
